data_7123853
loop_
_publ_author_name
'Meng, Yan-Yu'
'Si, Xiao-Ju'
'Song, Yuan-Yuan'
'Zhou, Hui-Min'
'Xu, Fen'

_publ_section_title
;
 Palladium-Catalyzed Decarbonylative Annulation of Phthalimides with
 Arynes: Direct Construction of Phenanthridinones
;
_journal_name_full 'Chemical Communications'
_journal_paper_doi 10.1039/C9CC04868E
_journal_year 2019
_chemical_formula_moiety '0.11(C22 H13 F N2 O), 0.11(C H2 Cl2)'
_chemical_formula_sum 'C2.59 H1.62 Cl0.22 F0.11 N0.22 O0.11'
_chemical_formula_weight 47.27
_space_group_crystal_system monoclinic
_space_group_IT_number 14
_space_group_name_Hall '-P 2yn'
_space_group_name_H-M_alt 'P 1 21/n 1'
_symmetry_space_group_name_Hall '-P 2yn'
_symmetry_space_group_name_H-M 'P 1 21/n 1'
_atom_sites_solution_hydrogens geom
_atom_sites_solution_primary dual
_audit_creation_date 2019-04-29
_audit_creation_method
;
Olex2 1.2
(compiled 2018.05.29 svn.r3508 for OlexSys, GUI svn.r5506)
;
_audit_update_record
;
2019-06-20 deposited with the CCDC.    2019-07-15 downloaded from the CCDC.
;
_cell_angle_alpha 90
_cell_angle_beta 99.644(2)
_cell_angle_gamma 90
_cell_formula_units_Z 37
_cell_length_a 13.9904(4)
_cell_length_b 7.6164(2)
_cell_length_c 18.5537(5)
_cell_measurement_reflns_used 2803
_cell_measurement_temperature 294(2)
_cell_measurement_theta_max 73.1830
_cell_measurement_theta_min 4.8090
_cell_volume 1949.08(9)
_computing_cell_refinement 'CrysAlisPro 1.171.38.46 (Rigaku OD, 2015)'
_computing_data_collection 'CrysAlisPro 1.171.38.46 (Rigaku OD, 2015)'
_computing_data_reduction 'CrysAlisPro 1.171.38.46 (Rigaku OD, 2015)'
_computing_molecular_graphics 'Olex2 (Dolomanov et al., 2009)'
_computing_publication_material 'Olex2 (Dolomanov et al., 2009)'
_computing_structure_refinement 'ShelXL (Sheldrick, 2015)'
_computing_structure_solution 'ShelXT (Sheldrick, 2015)'
_diffrn_ambient_temperature 294(2)
_diffrn_detector 'CCD plate'
_diffrn_detector_area_resol_mean 5.3031
_diffrn_detector_type AtlasS2
_diffrn_measured_fraction_theta_full 0.999
_diffrn_measured_fraction_theta_max 0.966
_diffrn_measurement_details
;
List of Runs (angles in degrees, time in seconds):

  # Type    Start    End  Width  t~exp~   \w     \q     \k     \f   Frames
#--------------------------------------------------------------------------
  1  \w    -64.00  28.00   1.00    5.85    --  -40.80  57.00 -90.00   92
  2  \w    -35.00  33.00   1.00    5.85    --  -40.80  38.00 150.00   68
  3  \w     24.00  84.00   1.00    5.85    --   40.80-125.00 -30.00   60
  4  \w     45.00 107.00   1.00   23.40    --  107.14 -45.00 -60.00   62
  5  \w     98.00 158.00   1.00   23.40    --  107.14  45.00-180.00   60
  6  \w    152.00 178.00   1.00   23.40    --  107.14 125.00-120.00   26
  7  \w     93.00 178.00   1.00   23.40    --  107.14  61.00-120.00   85
  8  \w    114.00 177.00   1.00   23.40    --  107.14  45.00 120.00   63
  9  \w     35.00 133.00   1.00   23.40    --  107.14 -45.00  90.00   98
 10  \w     33.00  58.00   1.00    5.85    --   40.80-125.00-180.00   25
;
_diffrn_measurement_device 'four-circle diffractometer'
_diffrn_measurement_device_type 'SuperNova, Dual, Cu at zero, AtlasS2'
_diffrn_measurement_method '\w scans'
_diffrn_orient_matrix_type 'CrysAlisPro convention (1999,Acta A55,543-557)'
_diffrn_orient_matrix_UB_11 0.0122875000
_diffrn_orient_matrix_UB_12 -0.1421794000
_diffrn_orient_matrix_UB_13 -0.0567596000
_diffrn_orient_matrix_UB_21 0.1025921000
_diffrn_orient_matrix_UB_22 0.0692030000
_diffrn_orient_matrix_UB_23 -0.0035748000
_diffrn_orient_matrix_UB_31 0.0424786000
_diffrn_orient_matrix_UB_32 -0.1260667000
_diffrn_orient_matrix_UB_33 0.0621174000
_diffrn_radiation_monochromator mirror
_diffrn_radiation_probe x-ray
_diffrn_radiation_type CuK\a
_diffrn_radiation_wavelength 1.54184
_diffrn_reflns_av_R_equivalents 0.0181
_diffrn_reflns_av_unetI/netI 0.0228
_diffrn_reflns_Laue_measured_fraction_full 0.999
_diffrn_reflns_Laue_measured_fraction_max 0.966
_diffrn_reflns_limit_h_max 17
_diffrn_reflns_limit_h_min -15
_diffrn_reflns_limit_k_max 6
_diffrn_reflns_limit_k_min -9
_diffrn_reflns_limit_l_max 22
_diffrn_reflns_limit_l_min -21
_diffrn_reflns_number 6966
_diffrn_reflns_point_group_measured_fraction_full 0.999
_diffrn_reflns_point_group_measured_fraction_max 0.966
_diffrn_reflns_theta_full 67.684
_diffrn_reflns_theta_max 73.693
_diffrn_reflns_theta_min 3.676
_diffrn_source 'micro-focus sealed X-ray tube'
_diffrn_source_type 'SuperNova (Cu) X-ray Source'
_exptl_absorpt_coefficient_mu 3.242
_exptl_absorpt_correction_T_max 1.00000
_exptl_absorpt_correction_T_min 0.61835
_exptl_absorpt_correction_type multi-scan
_exptl_absorpt_process_details
;
CrysAlisPro 1.171.38.46 (Rigaku Oxford Diffraction, 2015)
Empirical absorption correction using spherical harmonics,
 implemented in SCALE3 ABSPACK scaling algorithm.
;
_exptl_crystal_colour colorless
_exptl_crystal_density_diffrn 1.490
_exptl_crystal_description prism
_exptl_crystal_F_000 896
_exptl_crystal_size_max 0.26
_exptl_crystal_size_mid 0.24
_exptl_crystal_size_min 0.24
_refine_diff_density_max 0.721
_refine_diff_density_min -0.573
_refine_diff_density_rms 0.057
_refine_ls_extinction_method none
_refine_ls_goodness_of_fit_ref 1.046
_refine_ls_hydrogen_treatment constr
_refine_ls_matrix_type full
_refine_ls_number_parameters 262
_refine_ls_number_reflns 3811
_refine_ls_number_restraints 0
_refine_ls_restrained_S_all 1.046
_refine_ls_R_factor_all 0.0848
_refine_ls_R_factor_gt 0.0710
_refine_ls_shift/su_max 0.000
_refine_ls_shift/su_mean 0.000
_refine_ls_structure_factor_coef Fsqd
_refine_ls_weighting_details 'w=1/[\s^2^(Fo^2^)+(0.1148P)^2^+1.1844P] where P=(Fo^2^+2Fc^2^)/3'
_refine_ls_weighting_scheme calc
_refine_ls_wR_factor_gt 0.2054
_refine_ls_wR_factor_ref 0.2230
_reflns_Friedel_coverage 0.000
_reflns_number_gt 2990
_reflns_number_total 3811
_reflns_threshold_expression 'I > 2\s(I)'
_cod_data_source_file c9cc04868e2.cif
_cod_data_source_block sxj-s463-tm1
_cod_original_cell_volume 1949.07(9)
_cod_database_code 7123853
_shelx_shelxl_version_number 2018/1
_chemical_oxdiff_formula 'C H O N'
_shelx_space_group_comment
;
The symmetry employed for this shelxl refinement is uniquely defined
by the following loop, which should always be used as a source of
symmetry information in preference to the above space-group names.
They are only intended as comments.
;
_shelx_estimated_absorpt_t_max 0.510
_shelx_estimated_absorpt_t_min 0.486
_reflns_odcompleteness_completeness 99.87
_reflns_odcompleteness_iscentric 1
_reflns_odcompleteness_theta 66.97
_olex2_refinement_description
;
1. Fixed Uiso
 At 1.2 times of:
  All C(H) groups, All C(H,H) groups
2.a Secondary CH2 refined with riding coordinates:
 C24(H24A,H24B)
2.b Aromatic/amide H refined with riding coordinates:
 C3(H3), C4(H4), C5(H5), C7(H7), C8(H8), C9(H9), C10(H10), C11(H11), C12(H12),
 C13(H13), C19(H19), C20(H20), C21(H21)
;
_olex2_submission_special_instructions 'No special instructions were received'
_oxdiff_exptl_absorpt_empirical_details
;
Empirical correction (ABSPACK) includes:
- Absorption correction using spherical harmonics
- Frame scaling
;
_oxdiff_exptl_absorpt_empirical_full_max 1.561
_oxdiff_exptl_absorpt_empirical_full_min 0.572

loop_
_space_group_symop_operation_xyz
'x, y, z'
'-x+1/2, y+1/2, -z+1/2'
'-x, -y, -z'
'x-1/2, -y-1/2, z-1/2'

loop_
_atom_site_label
_atom_site_type_symbol
_atom_site_fract_x
_atom_site_fract_y
_atom_site_fract_z
_atom_site_U_iso_or_equiv
_atom_site_adp_type
_atom_site_occupancy
_atom_site_site_symmetry_order
_atom_site_calc_flag
_atom_site_refinement_flags_posn
C1 C 0.41309(17) 0.1951(3) 0.72483(13) 0.0441(6) Uani 1 1 d .
C2 C 0.42220(18) 0.3480(4) 0.76905(13) 0.0451(6) Uani 1 1 d .
C3 C 0.3586(2) 0.0567(4) 0.73955(16) 0.0556(7) Uani 1 1 d .
H3 H 0.354138 -0.042345 0.709837 0.067 Uiso 1 1 calc R
C4 C 0.3141(2) 0.2064(5) 0.84257(15) 0.0604(8) Uani 1 1 d .
H4 H 0.280178 0.209551 0.881611 0.072 Uiso 1 1 calc R
C5 C 0.3085(2) 0.0615(5) 0.79984(17) 0.0629(8) Uani 1 1 d .
H5 H 0.271994 -0.034570 0.810017 0.075 Uiso 1 1 calc R
C6 C 0.3702(2) 0.3526(4) 0.82894(14) 0.0532(7) Uani 1 1 d .
C7 C 0.3775(3) 0.5060(5) 0.87097(19) 0.0763(10) Uani 1 1 d .
H7 H 0.343762 0.516833 0.909853 0.092 Uiso 1 1 calc R
C8 C 0.4347(4) 0.6392(5) 0.8542(2) 0.0895(12) Uani 1 1 d .
H8 H 0.440861 0.741589 0.881873 0.107 Uiso 1 1 calc R
C9 C 0.4843(3) 0.6217(5) 0.7951(2) 0.0761(10) Uani 1 1 d .
H9 H 0.523235 0.714443 0.785000 0.091 Uiso 1 1 calc R
C10 C 0.6032(2) 0.0653(4) 0.73753(17) 0.0575(7) Uani 1 1 d .
H10 H 0.571073 0.069866 0.777489 0.069 Uiso 1 1 calc R
C11 C 0.6958(2) -0.0027(5) 0.7458(2) 0.0709(9) Uani 1 1 d .
H11 H 0.725732 -0.044743 0.791054 0.085 Uiso 1 1 calc R
C12 C 0.7441(2) -0.0080(5) 0.6864(2) 0.0767(10) Uani 1 1 d .
H12 H 0.806585 -0.053623 0.691877 0.092 Uiso 1 1 calc R
C13 C 0.7003(2) 0.0535(4) 0.6201(2) 0.0663(8) Uani 1 1 d .
H13 H 0.734118 0.049354 0.581013 0.080 Uiso 1 1 calc R
C14 C 0.60598(19) 0.1230(3) 0.60844(16) 0.0500(6) Uani 1 1 d .
C15 C 0.55754(18) 0.1269(3) 0.66991(15) 0.0459(6) Uani 1 1 d .
C16 C 0.5551(2) 0.1912(3) 0.53902(15) 0.0503(6) Uani 1 1 d .
C17 C 0.4617(2) 0.2615(3) 0.53444(14) 0.0497(6) Uani 1 1 d .
C18 C 0.41197(19) 0.2628(4) 0.59914(14) 0.0483(6) Uani 1 1 d .
C19 C 0.4116(3) 0.3348(4) 0.47033(16) 0.0620(7) Uani 1 1 d .
H19 H 0.349797 0.380557 0.469485 0.074 Uiso 1 1 calc R
C20 C 0.4534(3) 0.3398(5) 0.40802(17) 0.0711(9) Uani 1 1 d .
H20 H 0.420376 0.390131 0.365315 0.085 Uiso 1 1 calc R
C21 C 0.5438(3) 0.2701(4) 0.40977(18) 0.0692(9) Uani 1 1 d .
H21 H 0.572729 0.272729 0.368161 0.083 Uiso 1 1 calc R
C22 C 0.5913(2) 0.1968(4) 0.47252(18) 0.0614(8) Uani 1 1 d .
F23 F 0.67940(16) 0.1240(3) 0.46907(13) 0.0917(7) Uani 1 1 d .
N1 N 0.47931(19) 0.4815(3) 0.75276(13) 0.0573(6) Uani 1 1 d .
N2 N 0.46215(14) 0.1910(3) 0.66222(11) 0.0443(5) Uani 1 1 d .
O1 O 0.33076(15) 0.3221(3) 0.59748(11) 0.0665(6) Uani 1 1 d .
C24 C 0.1334(4) 0.4275(8) 0.4940(3) 0.1120(17) Uani 1 1 d .
H24A H 0.089996 0.464396 0.526729 0.134 Uiso 1 1 calc R
H24B H 0.194275 0.393116 0.523762 0.134 Uiso 1 1 calc R
Cl1 Cl 0.15359(16) 0.5978(2) 0.44180(9) 0.1419(7) Uani 1 1 d .
Cl2 Cl 0.08312(15) 0.2445(3) 0.44418(8) 0.1532(8) Uani 1 1 d .

loop_
_atom_site_aniso_label
_atom_site_aniso_U_11
_atom_site_aniso_U_22
_atom_site_aniso_U_33
_atom_site_aniso_U_23
_atom_site_aniso_U_13
_atom_site_aniso_U_12
C1 0.0402(12) 0.0524(13) 0.0426(12) -0.0011(10) 0.0156(9) 0.0015(10)
C2 0.0422(12) 0.0523(14) 0.0429(12) 0.0021(10) 0.0127(10) 0.0057(10)
C3 0.0504(14) 0.0624(16) 0.0572(15) -0.0023(13) 0.0187(12) -0.0075(13)
C4 0.0499(15) 0.088(2) 0.0485(14) 0.0095(14) 0.0242(12) 0.0070(14)
C5 0.0513(15) 0.079(2) 0.0624(17) 0.0090(15) 0.0223(13) -0.0113(14)
C6 0.0497(14) 0.0686(17) 0.0440(13) -0.0008(12) 0.0161(11) 0.0125(13)
C7 0.087(2) 0.087(2) 0.0603(18) -0.0144(17) 0.0286(17) 0.014(2)
C8 0.122(3) 0.069(2) 0.081(2) -0.0275(19) 0.029(2) 0.007(2)
C9 0.098(3) 0.0538(17) 0.080(2) -0.0096(16) 0.0235(19) -0.0102(17)
C10 0.0510(15) 0.0625(17) 0.0611(16) 0.0016(13) 0.0153(12) 0.0001(13)
C11 0.0542(17) 0.074(2) 0.084(2) 0.0123(17) 0.0122(15) 0.0076(15)
C12 0.0472(16) 0.076(2) 0.112(3) 0.008(2) 0.0286(17) 0.0094(15)
C13 0.0541(16) 0.0624(17) 0.092(2) 0.0048(16) 0.0393(16) 0.0042(14)
C14 0.0485(13) 0.0419(12) 0.0665(16) -0.0061(11) 0.0294(12) -0.0065(10)
C15 0.0420(12) 0.0419(12) 0.0575(14) -0.0056(11) 0.0195(11) -0.0041(10)
C16 0.0613(15) 0.0393(12) 0.0578(15) -0.0081(11) 0.0316(12) -0.0101(11)
C17 0.0605(15) 0.0462(13) 0.0474(14) -0.0069(11) 0.0238(12) -0.0067(11)
C18 0.0499(14) 0.0527(14) 0.0454(13) -0.0031(11) 0.0173(10) 0.0004(11)
C19 0.0740(19) 0.0658(18) 0.0493(15) -0.0016(13) 0.0192(13) 0.0012(15)
C20 0.101(3) 0.0682(19) 0.0489(16) -0.0012(14) 0.0255(16) -0.0087(18)
C21 0.099(3) 0.0624(18) 0.0572(17) -0.0087(14) 0.0453(17) -0.0163(17)
C22 0.0695(18) 0.0532(15) 0.0719(19) -0.0104(14) 0.0419(15) -0.0100(13)
F23 0.0865(14) 0.1086(17) 0.0970(15) -0.0031(13) 0.0647(12) 0.0065(12)
N1 0.0653(14) 0.0513(13) 0.0585(13) -0.0004(10) 0.0198(11) -0.0043(11)
N2 0.0412(10) 0.0516(11) 0.0441(11) -0.0040(9) 0.0191(8) 0.0000(9)
O1 0.0538(11) 0.0970(16) 0.0522(11) 0.0052(11) 0.0189(9) 0.0201(11)
C24 0.086(3) 0.164(5) 0.084(3) 0.008(3) 0.006(2) -0.006(3)
Cl1 0.1848(17) 0.1318(13) 0.1065(10) 0.0171(9) 0.0163(10) -0.0114(11)
Cl2 0.1890(17) 0.1687(16) 0.0931(9) -0.0040(10) -0.0027(10) -0.0457(14)

loop_
_atom_type_symbol
_atom_type_description
_atom_type_scat_dispersion_real
_atom_type_scat_dispersion_imag
_atom_type_scat_source
C C 0.0181 0.0091 'International Tables Vol C Tables 4.2.6.8 and 6.1.1.4'
H H 0.0000 0.0000 'International Tables Vol C Tables 4.2.6.8 and 6.1.1.4'
N N 0.0311 0.0180 'International Tables Vol C Tables 4.2.6.8 and 6.1.1.4'
O O 0.0492 0.0322 'International Tables Vol C Tables 4.2.6.8 and 6.1.1.4'
Cl Cl 0.3639 0.7018 'International Tables Vol C Tables 4.2.6.8 and 6.1.1.4'
F F 0.0727 0.0534 'International Tables Vol C Tables 4.2.6.8 and 6.1.1.4'

loop_
_geom_angle_atom_site_label_1
_geom_angle_atom_site_label_2
_geom_angle_atom_site_label_3
_geom_angle
C2 C1 N2 118.3(2)
C3 C1 C2 121.4(2)
C3 C1 N2 120.3(2)
C1 C2 C6 117.6(2)
N1 C2 C1 119.0(2)
N1 C2 C6 123.4(3)
C1 C3 H3 119.7
C1 C3 C5 120.5(3)
C5 C3 H3 119.7
C5 C4 H4 119.4
C5 C4 C6 121.2(2)
C6 C4 H4 119.4
C3 C5 H5 120.1
C4 C5 C3 119.8(3)
C4 C5 H5 120.1
C4 C6 C2 119.5(3)
C7 C6 C2 117.1(3)
C7 C6 C4 123.4(3)
C6 C7 H7 120.5
C8 C7 C6 119.1(3)
C8 C7 H7 120.5
C7 C8 H8 120.1
C7 C8 C9 119.8(3)
C9 C8 H8 120.1
C8 C9 H9 118.0
N1 C9 C8 124.0(3)
N1 C9 H9 118.0
C11 C10 H10 119.7
C11 C10 C15 120.5(3)
C15 C10 H10 119.7
C10 C11 H11 120.1
C10 C11 C12 119.8(3)
C12 C11 H11 120.1
C11 C12 H12 119.9
C13 C12 C11 120.1(3)
C13 C12 H12 119.9
C12 C13 H13 118.8
C12 C13 C14 122.5(3)
C14 C13 H13 118.8
C13 C14 C15 116.5(3)
C13 C14 C16 125.2(2)
C15 C14 C16 118.2(2)
C10 C15 C14 120.5(2)
C10 C15 N2 119.6(2)
N2 C15 C14 119.9(2)
C17 C16 C14 120.1(2)
C17 C16 C22 113.8(3)
C22 C16 C14 126.1(3)
C16 C17 C18 120.8(2)
C19 C17 C16 122.4(2)
C19 C17 C18 116.8(3)
N2 C18 C17 116.4(2)
O1 C18 C17 122.9(3)
O1 C18 N2 120.7(2)
C17 C19 H19 119.9
C20 C19 C17 120.2(3)
C20 C19 H19 119.9
C19 C20 H20 120.4
C21 C20 C19 119.3(3)
C21 C20 H20 120.4
C20 C21 H21 120.1
C22 C21 C20 119.8(3)
C22 C21 H21 120.1
C21 C22 C16 124.4(3)
C21 C22 F23 116.3(3)
F23 C22 C16 119.3(3)
C9 N1 C2 116.6(3)
C15 N2 C1 119.8(2)
C18 N2 C1 115.6(2)
C18 N2 C15 124.5(2)
H24A C24 H24B 107.7
Cl1 C24 H24A 108.8
Cl1 C24 H24B 108.8
Cl1 C24 Cl2 113.8(3)
Cl2 C24 H24A 108.8
Cl2 C24 H24B 108.8

loop_
_geom_bond_atom_site_label_1
_geom_bond_atom_site_label_2
_geom_bond_distance
C1 C2 1.418(4)
C1 C3 1.355(4)
C1 N2 1.445(3)
C2 C6 1.426(3)
C2 N1 1.358(4)
C3 H3 0.9300
C3 C5 1.416(4)
C4 H4 0.9300
C4 C5 1.353(5)
C4 C6 1.410(5)
C5 H5 0.9300
C6 C7 1.399(5)
C7 H7 0.9300
C7 C8 1.360(6)
C8 H8 0.9300
C8 C9 1.398(6)
C9 H9 0.9300
C9 N1 1.320(4)
C10 H10 0.9300
C10 C11 1.380(4)
C10 C15 1.391(4)
C11 H11 0.9300
C11 C12 1.386(5)
C12 H12 0.9300
C12 C13 1.363(5)
C13 H13 0.9300
C13 C14 1.404(4)
C14 C15 1.421(3)
C14 C16 1.459(4)
C15 N2 1.406(3)
C16 C17 1.401(4)
C16 C22 1.411(4)
C17 C18 1.485(3)
C17 C19 1.392(4)
C18 N2 1.373(3)
C18 O1 1.218(3)
C19 H19 0.9300
C19 C20 1.381(4)
C20 H20 0.9300
C20 C21 1.367(5)
C21 H21 0.9300
C21 C22 1.360(5)
C22 F23 1.363(4)
C24 H24A 0.9700
C24 H24B 0.9700
C24 Cl1 1.671(6)
C24 Cl2 1.753(6)
